data_7112636
loop_
_publ_author_name
'Erik Wachtler'
'Robert Gericke'
'Lyuben Zhechkov'
'Thomas Heine'
'Thorsten Langer'
'Birgit Gerke'
'Rainer Pottgen'
'Jorg Wagler'

_publ_section_title
;
 Pyridine-2-thiolate bridged tin-palladium complexes with Sn(PdN2Cl2),
 Sn(PdN2S2), Sn(PdN2C2) and Sn(Pd2N4) skeletons
;
_journal_name_full Chem.Commun.
_journal_page_first 5382
_journal_paper_doi 10.1039/C3CC47912A
_journal_volume 50
_journal_year 2014
_chemical_formula_moiety 'C28 H23 Cl2 N2 P Pd S2 Sn'
_chemical_formula_sum 'C28 H23 Cl2 N2 P Pd S2 Sn'
_chemical_formula_weight 778.56
_chemical_name_systematic
;
 ?
;
_space_group_IT_number 2
_symmetry_cell_setting triclinic
_symmetry_space_group_name_Hall '-P 1'
_symmetry_space_group_name_H-M 'P -1'
_atom_sites_solution_hydrogens geom
_atom_sites_solution_primary direct
_atom_sites_solution_secondary difmap
_audit_creation_method SHELXL-97
_cell_angle_alpha 96.721(3)
_cell_angle_beta 93.528(3)
_cell_angle_gamma 107.858(3)
_cell_formula_units_Z 2
_cell_length_a 8.7479(4)
_cell_length_b 11.8756(5)
_cell_length_c 15.2144(6)
_cell_measurement_reflns_used 47346
_cell_measurement_temperature 200(2)
_cell_measurement_theta_max 32.30
_cell_measurement_theta_min 2.42
_cell_volume 1486.12(11)
_computing_cell_refinement 'STOE X-AREA'
_computing_data_collection 'STOE X-AREA'
_computing_data_reduction 'STOE X-RED'
_computing_molecular_graphics 'ORTEP32 (Farugia)'
_computing_publication_material 'Ciftab (Sheldrick)'
_computing_structure_refinement 'SHELXL-97 (Sheldrick, 1997)'
_computing_structure_solution 'SHELXS-97 (Sheldrick, 1990)'
_diffrn_ambient_temperature 200(2)
_diffrn_measured_fraction_theta_full 0.994
_diffrn_measured_fraction_theta_max 0.994
_diffrn_measurement_device_type 'STOE IPDS 2T'
_diffrn_measurement_method 'omega scans'
_diffrn_radiation_monochromator graphite
_diffrn_radiation_source 'fine-focus sealed tube'
_diffrn_radiation_type MoK\a
_diffrn_radiation_wavelength 0.71073
_diffrn_reflns_av_R_equivalents 0.0178
_diffrn_reflns_av_sigmaI/netI 0.0120
_diffrn_reflns_limit_h_max 13
_diffrn_reflns_limit_h_min -13
_diffrn_reflns_limit_k_max 17
_diffrn_reflns_limit_k_min -17
_diffrn_reflns_limit_l_max 22
_diffrn_reflns_limit_l_min -22
_diffrn_reflns_number 29645
_diffrn_reflns_theta_full 32.00
_diffrn_reflns_theta_max 32.00
_diffrn_reflns_theta_min 2.46
_exptl_absorpt_coefficient_mu 1.840
_exptl_absorpt_correction_T_max 0.8466
_exptl_absorpt_correction_T_min 0.5826
_exptl_absorpt_correction_type integration
_exptl_absorpt_process_details xshape
_exptl_crystal_colour orange
_exptl_crystal_density_diffrn 1.740
_exptl_crystal_density_method 'not measured'
_exptl_crystal_description block
_exptl_crystal_F_000 764
_exptl_crystal_size_max 0.45
_exptl_crystal_size_mid 0.40
_exptl_crystal_size_min 0.30
_refine_diff_density_max 0.485
_refine_diff_density_min -0.699
_refine_diff_density_rms 0.070
_refine_ls_extinction_method none
_refine_ls_goodness_of_fit_ref 1.286
_refine_ls_hydrogen_treatment constr
_refine_ls_matrix_type full
_refine_ls_number_parameters 334
_refine_ls_number_reflns 10254
_refine_ls_number_restraints 0
_refine_ls_restrained_S_all 1.286
_refine_ls_R_factor_all 0.0255
_refine_ls_R_factor_gt 0.0235
_refine_ls_shift/su_max 0.003
_refine_ls_shift/su_mean 0.000
_refine_ls_structure_factor_coef Fsqd
_refine_ls_weighting_details 'calc w=1/[\s^2^(Fo^2^)+(0.0133P)^2^+1.2628P] where P=(Fo^2^+2Fc^2^)/3'
_refine_ls_weighting_scheme calc
_refine_ls_wR_factor_gt 0.0569
_refine_ls_wR_factor_ref 0.0575
_reflns_number_gt 9754
_reflns_number_total 10254
_reflns_threshold_expression >2sigma(I)
_cod_data_source_file c3cc47912a.txt
_cod_data_source_block ew07701
_cod_database_code 7112636

loop_
_symmetry_equiv_pos_as_xyz
'x, y, z'
'-x, -y, -z'

loop_
_atom_site_label
_atom_site_type_symbol
_atom_site_fract_x
_atom_site_fract_y
_atom_site_fract_z
_atom_site_U_iso_or_equiv
_atom_site_adp_type
_atom_site_occupancy
_atom_site_symmetry_multiplicity
_atom_site_calc_flag
_atom_site_refinement_flags
Pd1 Pd 0.176506(15) 0.756772(11) 0.251482(8) 0.01997(3) Uani 1 1 d .
Sn1 Sn 0.223145(15) 0.558835(10) 0.250894(8) 0.02302(3) Uani 1 1 d .
Cl1 Cl 0.47502(7) 0.51959(6) 0.26175(4) 0.04048(11) Uani 1 1 d .
Cl2 Cl 0.02475(8) 0.36695(4) 0.23971(4) 0.04266(12) Uani 1 1 d .
S1 S 0.12984(7) 0.75399(4) 0.39859(3) 0.03061(9) Uani 1 1 d .
S2 S 0.21032(6) 0.74592(4) 0.10242(3) 0.02962(9) Uani 1 1 d .
N2 N 0.2246(2) 0.51917(15) 0.10027(11) 0.0302(3) Uani 1 1 d .
N1 N 0.2303(2) 0.55885(15) 0.40173(11) 0.0284(3) Uani 1 1 d .
P1 P 0.14665(5) 0.94975(4) 0.25940(3) 0.02152(8) Uani 1 1 d .
C1 C 0.1799(2) 0.64194(17) 0.44744(12) 0.0266(3) Uani 1 1 d .
C2 C 0.1689(3) 0.6428(2) 0.53966(14) 0.0368(4) Uani 1 1 d .
H2 H 0.1304 0.7000 0.5722 0.044 Uiso 1 1 calc R
C3 C 0.2143(3) 0.5602(2) 0.58227(15) 0.0424(5) Uani 1 1 d .
H3 H 0.2087 0.5611 0.6445 0.051 Uiso 1 1 calc R
C4 C 0.2683(3) 0.4760(2) 0.53420(16) 0.0438(5) Uani 1 1 d .
H4 H 0.3014 0.4192 0.5629 0.053 Uiso 1 1 calc R
C5 C 0.2729(3) 0.4765(2) 0.44448(15) 0.0387(5) Uani 1 1 d .
H5 H 0.3069 0.4176 0.4109 0.046 Uiso 1 1 calc R
C6 C 0.2152(2) 0.60635(17) 0.05361(12) 0.0264(3) Uani 1 1 d .
C7 C 0.2103(3) 0.5878(2) -0.03983(14) 0.0361(4) Uani 1 1 d .
H7 H 0.1995 0.6480 -0.0734 0.043 Uiso 1 1 calc R
C8 C 0.2211(3) 0.4824(2) -0.08199(15) 0.0447(5) Uani 1 1 d .
H8 H 0.2196 0.4697 -0.1449 0.054 Uiso 1 1 calc R
C9 C 0.2344(4) 0.3939(3) -0.03218(17) 0.0491(6) Uani 1 1 d .
H9 H 0.2428 0.3206 -0.0604 0.059 Uiso 1 1 calc R
C10 C 0.2351(3) 0.4150(2) 0.05859(16) 0.0429(5) Uani 1 1 d .
H10 H 0.2432 0.3549 0.0930 0.051 Uiso 1 1 calc R
C11 C 0.2447(2) 1.04451(16) 0.17918(13) 0.0253(3) Uani 1 1 d .
C12 C 0.1870(3) 1.0091(2) 0.08945(15) 0.0355(4) Uani 1 1 d .
H12 H 0.0939 0.9412 0.0723 0.043 Uiso 1 1 calc R
C13 C 0.2650(3) 1.0727(2) 0.02490(17) 0.0453(5) Uani 1 1 d .
H13 H 0.2256 1.0477 -0.0361 0.054 Uiso 1 1 calc R
C14 C 0.3999(3) 1.1723(2) 0.04954(18) 0.0463(6) Uani 1 1 d .
H14 H 0.4549 1.2141 0.0053 0.056 Uiso 1 1 calc R
C15 C 0.4544(3) 1.2107(2) 0.13838(18) 0.0413(5) Uani 1 1 d .
H15 H 0.5451 1.2804 0.1553 0.050 Uiso 1 1 calc R
C16 C 0.3771(2) 1.14758(17) 0.20350(15) 0.0318(4) Uani 1 1 d .
H16 H 0.4146 1.1749 0.2646 0.038 Uiso 1 1 calc R
C17 C 0.2271(2) 1.03856(15) 0.36753(12) 0.0250(3) Uani 1 1 d .
C18 C 0.3882(2) 1.05413(18) 0.39641(14) 0.0313(4) Uani 1 1 d .
H18 H 0.4499 1.0180 0.3601 0.038 Uiso 1 1 calc R
C19 C 0.4586(3) 1.1219(2) 0.47761(16) 0.0391(5) Uani 1 1 d .
H19 H 0.5691 1.1345 0.4959 0.047 Uiso 1 1 calc R
C20 C 0.3673(3) 1.1712(2) 0.53200(17) 0.0479(6) Uani 1 1 d .
H20 H 0.4153 1.2177 0.5876 0.057 Uiso 1 1 calc R
C21 C 0.2075(4) 1.1531(3) 0.50567(18) 0.0515(6) Uani 1 1 d .
H21 H 0.1449 1.1856 0.5439 0.062 Uiso 1 1 calc R
C22 C 0.1365(3) 1.0875(2) 0.42327(16) 0.0379(4) Uani 1 1 d .
H22 H 0.0263 1.0763 0.4052 0.046 Uiso 1 1 calc R
C23 C -0.0616(2) 0.94741(15) 0.24077(13) 0.0245(3) Uani 1 1 d .
C24 C -0.1875(2) 0.84070(16) 0.23326(13) 0.0280(3) Uani 1 1 d .
H24 H -0.1657 0.7686 0.2409 0.034 Uiso 1 1 calc R
C25 C -0.3461(2) 0.8397(2) 0.21449(16) 0.0355(4) Uani 1 1 d .
H25 H -0.4321 0.7664 0.2080 0.043 Uiso 1 1 calc R
C26 C -0.3786(2) 0.9444(2) 0.20534(17) 0.0386(5) Uani 1 1 d .
H26 H -0.4870 0.9429 0.1928 0.046 Uiso 1 1 calc R
C27 C -0.2541(3) 1.0516(2) 0.2143(2) 0.0441(6) Uani 1 1 d .
H27 H -0.2770 1.1238 0.2086 0.053 Uiso 1 1 calc R
C28 C -0.0956(2) 1.05308(18) 0.23153(18) 0.0384(5) Uani 1 1 d .
H28 H -0.0098 1.1264 0.2371 0.046 Uiso 1 1 calc R

loop_
_atom_site_aniso_label
_atom_site_aniso_U_11
_atom_site_aniso_U_22
_atom_site_aniso_U_33
_atom_site_aniso_U_23
_atom_site_aniso_U_13
_atom_site_aniso_U_12
Pd1 0.02045(5) 0.01809(5) 0.02268(6) 0.00423(4) 0.00242(4) 0.00749(4)
Sn1 0.02808(6) 0.01913(5) 0.02378(5) 0.00355(4) 0.00160(4) 0.01032(4)
Cl1 0.0391(3) 0.0531(3) 0.0386(3) 0.0058(2) 0.0025(2) 0.0289(2)
Cl2 0.0534(3) 0.0231(2) 0.0431(3) 0.00526(19) 0.0006(2) 0.0006(2)
S1 0.0419(3) 0.0301(2) 0.0262(2) 0.00698(16) 0.00930(18) 0.01845(19)
S2 0.0380(2) 0.0270(2) 0.0251(2) 0.00685(16) 0.00491(17) 0.01070(18)
N2 0.0374(8) 0.0285(7) 0.0264(7) -0.0008(6) 0.0018(6) 0.0147(6)
N1 0.0327(8) 0.0281(7) 0.0270(7) 0.0078(6) 0.0014(6) 0.0124(6)
P1 0.01900(17) 0.01841(17) 0.0281(2) 0.00439(15) 0.00212(15) 0.00699(14)
C1 0.0268(8) 0.0281(8) 0.0241(8) 0.0066(6) 0.0019(6) 0.0065(6)
C2 0.0442(11) 0.0415(11) 0.0251(9) 0.0073(8) 0.0065(8) 0.0127(9)
C3 0.0471(12) 0.0513(13) 0.0288(10) 0.0154(9) 0.0021(9) 0.0127(10)
C4 0.0517(13) 0.0497(13) 0.0366(11) 0.0215(10) 0.0008(10) 0.0206(11)
C5 0.0483(12) 0.0390(11) 0.0365(10) 0.0147(9) 0.0040(9) 0.0218(10)
C6 0.0234(7) 0.0297(8) 0.0244(8) 0.0015(6) 0.0025(6) 0.0068(6)
C7 0.0378(10) 0.0426(11) 0.0246(8) 0.0042(8) 0.0046(7) 0.0079(9)
C8 0.0501(13) 0.0533(14) 0.0264(9) -0.0049(9) 0.0055(9) 0.0140(11)
C9 0.0644(16) 0.0488(14) 0.0355(11) -0.0116(10) 0.0041(11) 0.0267(12)
C10 0.0615(15) 0.0384(11) 0.0338(10) -0.0039(8) 0.0028(10) 0.0268(11)
C11 0.0237(7) 0.0233(7) 0.0324(9) 0.0090(6) 0.0050(6) 0.0105(6)
C12 0.0355(10) 0.0360(10) 0.0354(10) 0.0115(8) 0.0006(8) 0.0101(8)
C13 0.0526(14) 0.0515(14) 0.0358(11) 0.0175(10) 0.0057(10) 0.0180(11)
C14 0.0477(13) 0.0500(13) 0.0513(14) 0.0287(11) 0.0206(11) 0.0195(11)
C15 0.0350(10) 0.0343(10) 0.0569(14) 0.0182(10) 0.0146(10) 0.0080(8)
C16 0.0295(9) 0.0259(8) 0.0405(10) 0.0099(7) 0.0061(8) 0.0072(7)
C17 0.0246(7) 0.0194(7) 0.0303(8) 0.0023(6) 0.0031(6) 0.0063(6)
C18 0.0287(9) 0.0300(9) 0.0350(10) 0.0012(7) -0.0016(7) 0.0110(7)
C19 0.0372(11) 0.0348(10) 0.0393(11) 0.0015(8) -0.0071(9) 0.0061(8)
C20 0.0564(15) 0.0404(12) 0.0363(11) -0.0086(9) -0.0017(10) 0.0063(11)
C21 0.0525(15) 0.0515(14) 0.0445(13) -0.0131(11) 0.0124(11) 0.0138(12)
C22 0.0312(9) 0.0383(11) 0.0419(11) -0.0045(9) 0.0082(8) 0.0104(8)
C23 0.0187(7) 0.0217(7) 0.0332(8) 0.0027(6) 0.0025(6) 0.0069(6)
C24 0.0239(8) 0.0240(8) 0.0339(9) 0.0033(7) 0.0040(7) 0.0046(6)
C25 0.0218(8) 0.0345(10) 0.0460(12) 0.0031(8) 0.0045(8) 0.0034(7)
C26 0.0211(8) 0.0430(11) 0.0521(13) 0.0011(9) 0.0026(8) 0.0132(8)
C27 0.0290(10) 0.0335(10) 0.0736(17) 0.0050(10) -0.0006(10) 0.0175(8)
C28 0.0235(8) 0.0226(8) 0.0694(15) 0.0064(9) 0.0003(9) 0.0084(7)

loop_
_atom_type_symbol
_atom_type_description
_atom_type_scat_dispersion_real
_atom_type_scat_dispersion_imag
_atom_type_scat_source
C C 0.0033 0.0016 'International Tables Vol C Tables 4.2.6.8 and 6.1.1.4'
H H 0.0000 0.0000 'International Tables Vol C Tables 4.2.6.8 and 6.1.1.4'
N N 0.0061 0.0033 'International Tables Vol C Tables 4.2.6.8 and 6.1.1.4'
S S 0.1246 0.1234 'International Tables Vol C Tables 4.2.6.8 and 6.1.1.4'
P P 0.1023 0.0942 'International Tables Vol C Tables 4.2.6.8 and 6.1.1.4'
Cl Cl 0.1484 0.1585 'International Tables Vol C Tables 4.2.6.8 and 6.1.1.4'
Pd Pd -0.9988 1.0072 'International Tables Vol C Tables 4.2.6.8 and 6.1.1.4'
Sn Sn -0.6537 1.4246 'International Tables Vol C Tables 4.2.6.8 and 6.1.1.4'

loop_
_geom_angle_atom_site_label_1
_geom_angle_atom_site_label_2
_geom_angle_atom_site_label_3
_geom_angle
S2 Pd1 S1 175.903(19)
S2 Pd1 P1 93.072(17)
S1 Pd1 P1 89.751(17)
S2 Pd1 Sn1 88.941(13)
S1 Pd1 Sn1 88.407(13)
P1 Pd1 Sn1 176.258(12)
N2 Sn1 N1 167.48(6)
N2 Sn1 Cl2 86.48(5)
N1 Sn1 Cl2 85.78(5)
N2 Sn1 Cl1 85.97(5)
N1 Sn1 Cl1 86.45(4)
Cl2 Sn1 Cl1 104.48(2)
N2 Sn1 Pd1 96.29(4)
N1 Sn1 Pd1 96.23(4)
Cl2 Sn1 Pd1 127.539(17)
Cl1 Sn1 Pd1 127.983(17)
C1 S1 Pd1 114.59(7)
C6 S2 Pd1 113.93(7)
C6 N2 C10 120.55(18)
C6 N2 Sn1 116.11(12)
C10 N2 Sn1 123.34(15)
C1 N1 C5 120.07(18)
C1 N1 Sn1 115.96(12)
C5 N1 Sn1 123.85(14)
C23 P1 C17 106.62(8)
C23 P1 C11 102.17(8)
C17 P1 C11 104.56(9)
C23 P1 Pd1 113.79(6)
C17 P1 Pd1 111.53(6)
C11 P1 Pd1 117.10(6)
N1 C1 C2 119.72(18)
N1 C1 S1 123.01(14)
C2 C1 S1 117.25(16)
C3 C2 C1 119.7(2)
C3 C2 H2 120.2
C1 C2 H2 120.2
C2 C3 C4 119.8(2)
C2 C3 H3 120.1
C4 C3 H3 120.1
C5 C4 C3 118.5(2)
C5 C4 H4 120.8
C3 C4 H4 120.8
N1 C5 C4 122.2(2)
N1 C5 H5 118.9
C4 C5 H5 118.9
N2 C6 C7 119.74(18)
N2 C6 S2 123.56(14)
C7 C6 S2 116.70(16)
C8 C7 C6 119.7(2)
C8 C7 H7 120.2
C6 C7 H7 120.2
C7 C8 C9 119.7(2)
C7 C8 H8 120.1
C9 C8 H8 120.1
C10 C9 C8 118.5(2)
C10 C9 H9 120.7
C8 C9 H9 120.7
N2 C10 C9 121.8(2)
N2 C10 H10 119.1
C9 C10 H10 119.1
C12 C11 C16 118.99(18)
C12 C11 P1 117.97(14)
C16 C11 P1 123.00(15)
C13 C12 C11 120.4(2)
C13 C12 H12 119.8
C11 C12 H12 119.8
C14 C13 C12 120.1(2)
C14 C13 H13 119.9
C12 C13 H13 119.9
C15 C14 C13 120.0(2)
C15 C14 H14 120.0
C13 C14 H14 120.0
C14 C15 C16 120.3(2)
C14 C15 H15 119.9
C16 C15 H15 119.9
C15 C16 C11 120.2(2)
C15 C16 H16 119.9
C11 C16 H16 119.9
C22 C17 C18 118.99(18)
C22 C17 P1 123.80(15)
C18 C17 P1 117.17(14)
C19 C18 C17 120.5(2)
C19 C18 H18 119.8
C17 C18 H18 119.8
C20 C19 C18 119.8(2)
C20 C19 H19 120.1
C18 C19 H19 120.1
C21 C20 C19 120.2(2)
C21 C20 H20 119.9
C19 C20 H20 119.9
C20 C21 C22 120.5(2)
C20 C21 H21 119.7
C22 C21 H21 119.7
C17 C22 C21 120.0(2)
C17 C22 H22 120.0
C21 C22 H22 120.0
C24 C23 C28 119.55(17)
C24 C23 P1 120.53(14)
C28 C23 P1 119.90(14)
C23 C24 C25 119.74(18)
C23 C24 H24 120.1
C25 C24 H24 120.1
C26 C25 C24 120.36(19)
C26 C25 H25 119.8
C24 C25 H25 119.8
C25 C26 C27 120.34(19)
C25 C26 H26 119.8
C27 C26 H26 119.8
C26 C27 C28 119.6(2)
C26 C27 H27 120.2
C28 C27 H27 120.2
C27 C28 C23 120.37(19)
C27 C28 H28 119.8
C23 C28 H28 119.8

loop_
_geom_bond_atom_site_label_1
_geom_bond_atom_site_label_2
_geom_bond_distance
Pd1 S2 2.2989(5)
Pd1 S1 2.3019(5)
Pd1 P1 2.3751(4)
Pd1 Sn1 2.50514(19)
Sn1 N2 2.2865(17)
Sn1 N1 2.2919(16)
Sn1 Cl2 2.3835(5)
Sn1 Cl1 2.3879(5)
S1 C1 1.7502(19)
S2 C6 1.749(2)
N2 C6 1.342(3)
N2 C10 1.355(3)
N1 C1 1.340(3)
N1 C5 1.364(3)
P1 C23 1.8179(17)
P1 C17 1.8195(19)
P1 C11 1.8304(18)
C1 C2 1.411(3)
C2 C3 1.377(3)
C2 H2 0.9500
C3 C4 1.386(4)
C3 H3 0.9500
C4 C5 1.369(3)
C4 H4 0.9500
C5 H5 0.9500
C6 C7 1.409(3)
C7 C8 1.371(3)
C7 H7 0.9500
C8 C9 1.394(4)
C8 H8 0.9500
C9 C10 1.374(3)
C9 H9 0.9500
C10 H10 0.9500
C11 C12 1.395(3)
C11 C16 1.395(3)
C12 C13 1.393(3)
C12 H12 0.9500
C13 C14 1.385(4)
C13 H13 0.9500
C14 C15 1.380(4)
C14 H14 0.9500
C15 C16 1.395(3)
C15 H15 0.9500
C16 H16 0.9500
C17 C22 1.391(3)
C17 C18 1.399(3)
C18 C19 1.387(3)
C18 H18 0.9500
C19 C20 1.386(4)
C19 H19 0.9500
C20 C21 1.373(4)
C20 H20 0.9500
C21 C22 1.394(3)
C21 H21 0.9500
C22 H22 0.9500
C23 C24 1.388(2)
C23 C28 1.395(3)
C24 C25 1.395(3)
C24 H24 0.9500
C25 C26 1.378(3)
C25 H25 0.9500
C26 C27 1.385(3)
C26 H26 0.9500
C27 C28 1.390(3)
C27 H27 0.9500
C28 H28 0.9500

loop_
_geom_torsion_atom_site_label_1
_geom_torsion_atom_site_label_2
_geom_torsion_atom_site_label_3
_geom_torsion_atom_site_label_4
_geom_torsion
S2 Pd1 Sn1 N2 -7.60(5)
S1 Pd1 Sn1 N2 169.28(5)
P1 Pd1 Sn1 N2 -130.2(2)
S2 Pd1 Sn1 N1 172.55(5)
S1 Pd1 Sn1 N1 -10.57(5)
P1 Pd1 Sn1 N1 50.0(2)
S2 Pd1 Sn1 Cl2 -97.99(2)
S1 Pd1 Sn1 Cl2 78.89(2)
P1 Pd1 Sn1 Cl2 139.41(19)
S2 Pd1 Sn1 Cl1 82.19(2)
S1 Pd1 Sn1 Cl1 -100.93(2)
P1 Pd1 Sn1 Cl1 -40.40(19)
S2 Pd1 S1 C1 60.4(3)
P1 Pd1 S1 C1 -166.01(7)
Sn1 Pd1 S1 C1 10.73(7)
S1 Pd1 S2 C6 -39.2(3)
P1 Pd1 S2 C6 -172.68(7)
Sn1 Pd1 S2 C6 10.48(7)
N1 Sn1 N2 C6 -175.7(2)
Cl2 Sn1 N2 C6 132.44(14)
Cl1 Sn1 N2 C6 -122.76(14)
Pd1 Sn1 N2 C6 5.04(14)
N1 Sn1 N2 C10 3.9(4)
Cl2 Sn1 N2 C10 -47.95(19)
Cl1 Sn1 N2 C10 56.85(19)
Pd1 Sn1 N2 C10 -175.35(18)
N2 Sn1 N1 C1 -167.0(2)
Cl2 Sn1 N1 C1 -115.06(14)
Cl1 Sn1 N1 C1 140.12(14)
Pd1 Sn1 N1 C1 12.28(14)
N2 Sn1 N1 C5 9.1(4)
Cl2 Sn1 N1 C5 61.02(17)
Cl1 Sn1 N1 C5 -43.80(17)
Pd1 Sn1 N1 C5 -171.64(17)
S2 Pd1 P1 C23 91.99(7)
S1 Pd1 P1 C23 -85.04(7)
Sn1 Pd1 P1 C23 -145.53(19)
S2 Pd1 P1 C17 -147.35(6)
S1 Pd1 P1 C17 35.62(7)
Sn1 Pd1 P1 C17 -24.9(2)
S2 Pd1 P1 C11 -26.98(7)
S1 Pd1 P1 C11 155.99(7)
Sn1 Pd1 P1 C11 95.5(2)
C5 N1 C1 C2 -0.9(3)
Sn1 N1 C1 C2 175.32(15)
C5 N1 C1 S1 177.67(17)
Sn1 N1 C1 S1 -6.1(2)
Pd1 S1 C1 N1 -4.62(19)
Pd1 S1 C1 C2 174.00(14)
N1 C1 C2 C3 1.8(3)
S1 C1 C2 C3 -176.86(19)
C1 C2 C3 C4 -0.9(4)
C2 C3 C4 C5 -0.8(4)
C1 N1 C5 C4 -0.9(3)
Sn1 N1 C5 C4 -176.81(19)
C3 C4 C5 N1 1.8(4)
C10 N2 C6 C7 2.4(3)
Sn1 N2 C6 C7 -178.03(14)
C10 N2 C6 S2 -177.04(18)
Sn1 N2 C6 S2 2.6(2)
Pd1 S2 C6 N2 -10.19(19)
Pd1 S2 C6 C7 170.41(13)
N2 C6 C7 C8 -2.4(3)
S2 C6 C7 C8 177.03(18)
C6 C7 C8 C9 1.0(4)
C7 C8 C9 C10 0.4(4)
C6 N2 C10 C9 -0.9(4)
Sn1 N2 C10 C9 179.5(2)
C8 C9 C10 N2 -0.5(4)
C23 P1 C11 C12 -58.30(17)
C17 P1 C11 C12 -169.30(15)
Pd1 P1 C11 C12 66.72(16)
C23 P1 C11 C16 123.89(16)
C17 P1 C11 C16 12.89(18)
Pd1 P1 C11 C16 -111.09(15)
C16 C11 C12 C13 2.9(3)
P1 C11 C12 C13 -174.99(18)
C11 C12 C13 C14 -0.5(4)
C12 C13 C14 C15 -1.9(4)
C13 C14 C15 C16 1.9(4)
C14 C15 C16 C11 0.6(3)
C12 C11 C16 C15 -2.9(3)
P1 C11 C16 C15 174.86(16)
C23 P1 C17 C22 2.7(2)
C11 P1 C17 C22 110.49(18)
Pd1 P1 C17 C22 -122.03(17)
C23 P1 C17 C18 -179.48(15)
C11 P1 C17 C18 -71.73(16)
Pd1 P1 C17 C18 55.75(16)
C22 C17 C18 C19 -2.9(3)
P1 C17 C18 C19 179.21(17)
C17 C18 C19 C20 2.2(3)
C18 C19 C20 C21 0.0(4)
C19 C20 C21 C22 -1.5(4)
C18 C17 C22 C21 1.4(3)
P1 C17 C22 C21 179.1(2)
C20 C21 C22 C17 0.8(4)
C17 P1 C23 C24 -116.46(16)
C11 P1 C23 C24 134.11(16)
Pd1 P1 C23 C24 6.92(18)
C17 P1 C23 C28 65.3(2)
C11 P1 C23 C28 -44.2(2)
Pd1 P1 C23 C28 -171.35(16)
C28 C23 C24 C25 1.5(3)
P1 C23 C24 C25 -176.76(16)
C23 C24 C25 C26 -1.4(3)
C24 C25 C26 C27 0.3(4)
C25 C26 C27 C28 0.7(4)
C26 C27 C28 C23 -0.7(4)
C24 C23 C28 C27 -0.5(4)
P1 C23 C28 C27 177.8(2)
